data_7021881
loop_
_publ_author_name
'Hoffend, Claas'
'Diefenbach, Martin'
'Januszewski, Estera'
'Bolte, Michael'
'Lerner, Hans-Wolfram'
'Holthausen, Max C.'
'Wagner, Matthias'

_publ_section_title
;
 Effects of boron doping on the structural and optoelectronic properties
 of 9,10-diarylanthracenes.
;
_journal_issue 38
_journal_name_full 'Dalton transactions (Cambridge, England : 2003)'
_journal_page_first 13826
_journal_page_last 13837
_journal_paper_doi 10.1039/c3dt51035b
_journal_volume 42
_journal_year 2013
_chemical_formula_moiety 'C32 H30'
_chemical_formula_sum 'C32 H30'
_chemical_formula_weight 414.56
_chemical_name_systematic
;
?
;
_space_group_IT_number 14
_symmetry_cell_setting monoclinic
_symmetry_space_group_name_Hall '-P 2ybc'
_symmetry_space_group_name_H-M 'P 1 21/c 1'
_atom_sites_solution_hydrogens geom
_atom_sites_solution_primary direct
_atom_sites_solution_secondary difmap
_audit_creation_method SHELXL-97
_cell_angle_alpha 90.00
_cell_angle_beta 100.495(5)
_cell_angle_gamma 90.00
_cell_formula_units_Z 2
_cell_length_a 7.2622(4)
_cell_length_b 19.4203(12)
_cell_length_c 8.8976(5)
_cell_measurement_reflns_used 28023
_cell_measurement_temperature 173(2)
_cell_measurement_theta_max 29.04
_cell_measurement_theta_min 3.34
_cell_volume 1233.87(13)
_computing_cell_refinement 'X-Area (Stoe & Cie, 2001)'
_computing_data_collection 'X-Area (Stoe & Cie, 2001)'
_computing_data_reduction 'X-Area (Stoe & Cie, 2001)'
_computing_molecular_graphics 'XP in SHELXTL-Plus (Sheldrick, 2008)'
_computing_publication_material SHELXL97
_computing_structure_refinement 'SHELXL97 (Sheldrick, 2008) '
_computing_structure_solution 'SHELXS97 (Sheldrick, 2008) '
_diffrn_ambient_temperature 173(2)
_diffrn_measured_fraction_theta_full 0.997
_diffrn_measured_fraction_theta_max 0.991
_diffrn_measurement_device_type 'STOE IPDS II two-circle-diffractometer'
_diffrn_measurement_method \w
_diffrn_radiation_monochromator 'Genix 3D multilayer optics'
_diffrn_radiation_source 'Genix 3D I\mS microfocus X-ray source'
_diffrn_radiation_type MoK\a
_diffrn_radiation_wavelength 0.71073
_diffrn_reflns_av_R_equivalents 0.0692
_diffrn_reflns_av_sigmaI/netI 0.0329
_diffrn_reflns_limit_h_max 9
_diffrn_reflns_limit_h_min -9
_diffrn_reflns_limit_k_max 26
_diffrn_reflns_limit_k_min -26
_diffrn_reflns_limit_l_max 12
_diffrn_reflns_limit_l_min -11
_diffrn_reflns_number 26584
_diffrn_reflns_theta_full 25.00
_diffrn_reflns_theta_max 28.67
_diffrn_reflns_theta_min 3.50
_diffrn_standards_number 0
_exptl_absorpt_coefficient_mu 0.063
_exptl_absorpt_correction_T_max 0.9876
_exptl_absorpt_correction_T_min 0.9663
_exptl_absorpt_correction_type multi-scan
_exptl_absorpt_process_details 'X-Area (Stoe & Cie, 2001)'
_exptl_crystal_colour colourless
_exptl_crystal_density_diffrn 1.116
_exptl_crystal_density_method 'not measured'
_exptl_crystal_description plate
_exptl_crystal_F_000 444
_exptl_crystal_size_max 0.55
_exptl_crystal_size_mid 0.55
_exptl_crystal_size_min 0.20
_refine_diff_density_max 0.284
_refine_diff_density_min -0.228
_refine_diff_density_rms 0.044
_refine_ls_extinction_method none
_refine_ls_goodness_of_fit_ref 1.115
_refine_ls_hydrogen_treatment constr
_refine_ls_matrix_type full
_refine_ls_number_parameters 148
_refine_ls_number_reflns 3144
_refine_ls_number_restraints 0
_refine_ls_restrained_S_all 1.115
_refine_ls_R_factor_all 0.0619
_refine_ls_R_factor_gt 0.0541
_refine_ls_shift/su_max 0.001
_refine_ls_shift/su_mean 0.000
_refine_ls_structure_factor_coef Fsqd
_refine_ls_weighting_details 'calc w=1/[\s^2^(Fo^2^)+(0.0613P)^2^+0.4867P] where P=(Fo^2^+2Fc^2^)/3'
_refine_ls_weighting_scheme calc
_refine_ls_wR_factor_gt 0.1392
_refine_ls_wR_factor_ref 0.1442
_reflns_number_gt 2787
_reflns_number_total 3144
_reflns_threshold_expression I>2\s(I)
_cod_data_source_file c3dt51035b.txt
_cod_data_source_block wa1500
_cod_depositor_comments
;
The following automatic conversions were performed:

'_symmetry_cell_setting' value 'Monoclinic' changed to 'monoclinic'
according to /home/saulius/struct/CIF-dictionaries/cif_core.dic
dictionary named 'cif_core.dic' version 2.4.2 from 2011-04-26.

Automatic conversion script
Id: cif_fix_values 1891 2012-01-12 08:04:46Z andrius 
;
_cod_original_cell_volume 1233.87(12)
_cod_original_sg_symbol_H-M P21/c
_cod_database_code 7021881

loop_
_symmetry_equiv_pos_as_xyz
'x, y, z'
'-x, y+1/2, -z+1/2'
'-x, -y, -z'
'x, -y-1/2, z-1/2'

loop_
_atom_site_label
_atom_site_type_symbol
_atom_site_fract_x
_atom_site_fract_y
_atom_site_fract_z
_atom_site_U_iso_or_equiv
_atom_site_adp_type
_atom_site_occupancy
_atom_site_symmetry_multiplicity
_atom_site_calc_flag
_atom_site_refinement_flags
C1 C 0.73181(17) 0.41202(6) 0.72500(13) 0.0213(3) Uani 1 1 d .
C2 C 0.65540(18) 0.35157(6) 0.77344(14) 0.0242(3) Uani 1 1 d .
C3 C 0.7656(2) 0.31054(7) 0.88337(16) 0.0307(3) Uani 1 1 d .
H3 H 0.7135 0.2696 0.9166 0.037 Uiso 1 1 calc R
C4 C 0.9483(2) 0.32771(8) 0.94525(17) 0.0357(3) Uani 1 1 d .
C5 C 1.0214(2) 0.38761(9) 0.89538(17) 0.0356(3) Uani 1 1 d .
H5 H 1.1470 0.3999 0.9369 0.043 Uiso 1 1 calc R
C6 C 0.91678(18) 0.43039(7) 0.78635(15) 0.0280(3) Uani 1 1 d .
C7 C 0.4572(2) 0.33039(8) 0.71016(19) 0.0366(3) Uani 1 1 d .
H7A H 0.4232 0.2909 0.7679 0.055 Uiso 1 1 calc R
H7B H 0.4469 0.3176 0.6024 0.055 Uiso 1 1 calc R
H7C H 0.3725 0.3689 0.7189 0.055 Uiso 1 1 calc R
C8 C 1.0659(3) 0.28235(12) 1.0638(3) 0.0616(6) Uani 1 1 d .
H8A H 0.9837 0.2529 1.1120 0.092 Uiso 1 1 calc R
H8B H 1.1418 0.3112 1.1417 0.092 Uiso 1 1 calc R
H8C H 1.1484 0.2535 1.0144 0.092 Uiso 1 1 calc R
C9 C 1.0031(2) 0.49526(9) 0.7376(2) 0.0430(4) Uani 1 1 d .
H9A H 0.9580 0.5350 0.7884 0.064 Uiso 1 1 calc R
H9B H 0.9677 0.5006 0.6265 0.064 Uiso 1 1 calc R
H9C H 1.1397 0.4924 0.7660 0.064 Uiso 1 1 calc R
C10 C 0.61428(16) 0.45735(6) 0.60963(13) 0.0209(3) Uani 1 1 d .
C31 C 0.59039(17) 0.44163(6) 0.45299(13) 0.0215(3) Uani 1 1 d .
C32 C 0.67997(19) 0.38333(7) 0.39970(15) 0.0264(3) Uani 1 1 d .
H32 H 0.7588 0.3550 0.4712 0.032 Uiso 1 1 calc R
C33 C 0.6543(2) 0.36768(7) 0.24820(16) 0.0297(3) Uani 1 1 d .
H33 H 0.7140 0.3284 0.2152 0.036 Uiso 1 1 calc R
C34 C 0.5392(2) 0.40965(7) 0.13946(15) 0.0289(3) Uani 1 1 d .
H34 H 0.5218 0.3982 0.0340 0.035 Uiso 1 1 calc R
C35 C 0.45324(19) 0.46620(7) 0.18492(14) 0.0254(3) Uani 1 1 d .
H35 H 0.3775 0.4941 0.1104 0.030 Uiso 1 1 calc R
C36 C 0.47487(17) 0.48446(6) 0.34278(13) 0.0209(2) Uani 1 1 d .

loop_
_atom_site_aniso_label
_atom_site_aniso_U_11
_atom_site_aniso_U_22
_atom_site_aniso_U_33
_atom_site_aniso_U_23
_atom_site_aniso_U_13
_atom_site_aniso_U_12
C1 0.0221(6) 0.0220(6) 0.0186(5) 0.0000(4) 0.0001(4) 0.0018(4)
C2 0.0275(6) 0.0220(6) 0.0221(6) -0.0007(4) 0.0014(5) 0.0009(5)
C3 0.0413(8) 0.0221(6) 0.0280(6) 0.0033(5) 0.0044(6) 0.0057(5)
C4 0.0376(8) 0.0382(8) 0.0287(7) 0.0041(6) -0.0011(6) 0.0156(6)
C5 0.0235(6) 0.0478(9) 0.0318(7) 0.0010(6) -0.0049(5) 0.0056(6)
C6 0.0223(6) 0.0333(7) 0.0267(6) 0.0004(5) -0.0005(5) -0.0006(5)
C7 0.0346(8) 0.0332(7) 0.0390(8) 0.0039(6) -0.0016(6) -0.0121(6)
C8 0.0554(12) 0.0686(13) 0.0545(11) 0.0240(10) -0.0063(9) 0.0281(10)
C9 0.0303(7) 0.0488(9) 0.0468(9) 0.0074(7) -0.0009(6) -0.0143(7)
C10 0.0206(5) 0.0206(5) 0.0198(5) 0.0011(4) -0.0004(4) -0.0015(4)
C31 0.0225(6) 0.0203(5) 0.0207(6) 0.0000(4) 0.0012(4) -0.0010(4)
C32 0.0312(7) 0.0225(6) 0.0244(6) 0.0010(5) 0.0021(5) 0.0041(5)
C33 0.0380(7) 0.0249(6) 0.0267(6) -0.0027(5) 0.0071(5) 0.0046(5)
C34 0.0365(7) 0.0298(7) 0.0198(6) -0.0036(5) 0.0038(5) 0.0007(5)
C35 0.0288(6) 0.0264(6) 0.0194(6) 0.0004(4) -0.0003(5) -0.0002(5)
C36 0.0209(5) 0.0214(6) 0.0191(5) 0.0006(4) 0.0004(4) -0.0020(4)

loop_
_atom_type_symbol
_atom_type_description
_atom_type_scat_dispersion_real
_atom_type_scat_dispersion_imag
_atom_type_scat_source
C C 0.0033 0.0016 'International Tables Vol C Tables 4.2.6.8 and 6.1.1.4'
H H 0.0000 0.0000 'International Tables Vol C Tables 4.2.6.8 and 6.1.1.4'

loop_
_geom_angle_atom_site_label_1
_geom_angle_atom_site_label_2
_geom_angle_atom_site_label_3
_geom_angle
_geom_angle_site_symmetry_1
C2 C1 C6 119.96(11) .
C2 C1 C10 119.75(11) .
C6 C1 C10 120.28(11) .
C3 C2 C1 119.07(12) .
C3 C2 C7 119.59(12) .
C1 C2 C7 121.34(11) .
C4 C3 C2 121.88(13) .
C4 C3 H3 119.1 .
C2 C3 H3 119.1 .
C3 C4 C5 118.14(13) .
C3 C4 C8 121.11(16) .
C5 C4 C8 120.76(16) .
C4 C5 C6 122.11(13) .
C4 C5 H5 118.9 .
C6 C5 H5 118.9 .
C5 C6 C1 118.84(13) .
C5 C6 C9 119.78(13) .
C1 C6 C9 121.38(12) .
C2 C7 H7A 109.5 .
C2 C7 H7B 109.5 .
H7A C7 H7B 109.5 .
C2 C7 H7C 109.5 .
H7A C7 H7C 109.5 .
H7B C7 H7C 109.5 .
C4 C8 H8A 109.5 .
C4 C8 H8B 109.5 .
H8A C8 H8B 109.5 .
C4 C8 H8C 109.5 .
H8A C8 H8C 109.5 .
H8B C8 H8C 109.5 .
C6 C9 H9A 109.5 .
C6 C9 H9B 109.5 .
H9A C9 H9B 109.5 .
C6 C9 H9C 109.5 .
H9A C9 H9C 109.5 .
H9B C9 H9C 109.5 .
C36 C10 C31 119.51(10) 3_666
C36 C10 C1 120.19(10) 3_666
C31 C10 C1 120.29(11) .
C10 C31 C32 121.28(11) .
C10 C31 C36 120.19(11) .
C32 C31 C36 118.52(11) .
C33 C32 C31 121.13(12) .
C33 C32 H32 119.4 .
C31 C32 H32 119.4 .
C32 C33 C34 120.36(12) .
C32 C33 H33 119.8 .
C34 C33 H33 119.8 .
C35 C34 C33 120.48(12) .
C35 C34 H34 119.8 .
C33 C34 H34 119.8 .
C34 C35 C36 121.21(12) .
C34 C35 H35 119.4 .
C36 C35 H35 119.4 .
C10 C36 C35 121.42(11) 3_666
C10 C36 C31 120.29(10) 3_666
C35 C36 C31 118.28(11) .

loop_
_geom_bond_atom_site_label_1
_geom_bond_atom_site_label_2
_geom_bond_distance
_geom_bond_site_symmetry_2
C1 C2 1.3997(17) .
C1 C6 1.4009(17) .
C1 C10 1.4960(16) .
C2 C3 1.3952(18) .
C2 C7 1.5040(19) .
C3 C4 1.381(2) .
C3 H3 0.9500 .
C4 C5 1.385(2) .
C4 C8 1.513(2) .
C5 C6 1.3929(19) .
C5 H5 0.9500 .
C6 C9 1.506(2) .
C7 H7A 0.9800 .
C7 H7B 0.9800 .
C7 H7C 0.9800 .
C8 H8A 0.9800 .
C8 H8B 0.9800 .
C8 H8C 0.9800 .
C9 H9A 0.9800 .
C9 H9B 0.9800 .
C9 H9C 0.9800 .
C10 C36 1.4056(17) 3_666
C10 C31 1.4062(16) .
C31 C32 1.4292(17) .
C31 C36 1.4344(16) .
C32 C33 1.3611(18) .
C32 H32 0.9500 .
C33 C34 1.4160(19) .
C33 H33 0.9500 .
C34 C35 1.3607(19) .
C34 H34 0.9500 .
C35 C36 1.4293(17) .
C35 H35 0.9500 .
C36 C10 1.4055(17) 3_666

loop_
_geom_torsion_atom_site_label_1
_geom_torsion_atom_site_label_2
_geom_torsion_atom_site_label_3
_geom_torsion_atom_site_label_4
_geom_torsion
_geom_torsion_site_symmetry_1
_geom_torsion_site_symmetry_4
C6 C1 C2 C3 0.28(19) . .
C10 C1 C2 C3 -178.73(12) . .
C6 C1 C2 C7 179.88(13) . .
C10 C1 C2 C7 0.88(19) . .
C1 C2 C3 C4 -0.3(2) . .
C7 C2 C3 C4 -179.92(14) . .
C2 C3 C4 C5 0.1(2) . .
C2 C3 C4 C8 -179.68(16) . .
C3 C4 C5 C6 0.2(2) . .
C8 C4 C5 C6 179.94(16) . .
C4 C5 C6 C1 -0.2(2) . .
C4 C5 C6 C9 179.40(15) . .
C2 C1 C6 C5 0.0(2) . .
C10 C1 C6 C5 178.97(12) . .
C2 C1 C6 C9 -179.63(14) . .
C10 C1 C6 C9 -0.6(2) . .
C2 C1 C10 C36 97.80(14) . 3_666
C6 C1 C10 C36 -81.21(16) . 3_666
C2 C1 C10 C31 -81.46(15) . .
C6 C1 C10 C31 99.54(15) . .
C36 C10 C31 C32 179.41(11) 3_666 .
C1 C10 C31 C32 -1.33(18) . .
C36 C10 C31 C36 -0.40(19) 3_666 .
C1 C10 C31 C36 178.86(11) . .
C10 C31 C32 C33 179.01(13) . .
C36 C31 C32 C33 -1.17(19) . .
C31 C32 C33 C34 0.7(2) . .
C32 C33 C34 C35 0.2(2) . .
C33 C34 C35 C36 -0.6(2) . .
C34 C35 C36 C10 -179.71(12) . 3_666
C34 C35 C36 C31 0.15(19) . .
C10 C31 C36 C10 0.41(19) . 3_666
C32 C31 C36 C10 -179.41(11) . 3_666
C10 C31 C36 C35 -179.46(11) . .
C32 C31 C36 C35 0.73(17) . .
